data_1529222
loop_
_publ_author_name
'Golovnev, Nicolay'
'Molokeev, Maxim'
'Vereshchagin, Sergey'
'Atuchin, Victor'

_publ_section_title
;
 Calcium and strontium thiobarbiturates with discrete and polymeric
 structures
;
_journal_issue 23
_journal_name_full 'Journal of Coordination Chemistry'
_journal_page_first 4119
_journal_paper_doi 10.1080/00958972.2013.860450
_journal_volume 66
_journal_year 2013
_chemical_formula_moiety 'C8 H16 Ca N4 O9 S2, 2(H2 O)'
_chemical_formula_sum 'C8 H20 Ca N4 O11 S2'
_chemical_formula_weight 452.50
_chemical_name_systematic
; 
Bis(2-thiobarbiturato-O)-pentaaqua-calcium dihydrate 
;
_space_group_IT_number 60
_symmetry_cell_setting orthorhombic
_symmetry_space_group_name_Hall '-P 2n 2ab'
_symmetry_space_group_name_H-M 'P b c n'
_atom_sites_solution_hydrogens geom
_atom_sites_solution_primary direct
_atom_sites_solution_secondary difmap
_audit_creation_method SHELXL-97
_cell_angle_alpha 90.00
_cell_angle_beta 90.00
_cell_angle_gamma 90.00
_cell_formula_units_Z 4
_cell_length_a 12.9805(16)
_cell_length_b 8.4004(10)
_cell_length_c 17.069(2)
_cell_measurement_reflns_used 6133
_cell_measurement_temperature 296(2)
_cell_measurement_theta_max 29.57
_cell_measurement_theta_min 2.39
_cell_volume 1861.2(4)
_computing_cell_refinement 'APEX2 (Bruker, 2003-2008)'
_computing_data_collection 'APEX2 (Bruker, 2003-2008)'
_computing_data_reduction 'SAINT (Bruker, 2009)'
_computing_molecular_graphics 'DIAMOND (Brandenburg, 2005)'
_computing_publication_material 'publCIF (Westrip, 2009)'
_computing_structure_refinement 'SHELXL-97 (Sheldrick, 2008)'
_computing_structure_solution 'SHELXS-97 (Sheldrick, 2008)'
_diffrn_ambient_temperature 296(2)
_diffrn_measured_fraction_theta_full 0.000
_diffrn_measured_fraction_theta_max 0.967
_diffrn_measurement_device_type 'Bruker APEX-II CCD'
_diffrn_measurement_method '\f and \w scans'
_diffrn_radiation_monochromator graphite
_diffrn_radiation_source 'fine-focus sealed tube'
_diffrn_radiation_type MoK\a
_diffrn_radiation_wavelength 0.71073
_diffrn_reflns_av_R_equivalents 0.0379
_diffrn_reflns_av_sigmaI/netI 0.0232
_diffrn_reflns_limit_h_max 17
_diffrn_reflns_limit_h_min -17
_diffrn_reflns_limit_k_max 11
_diffrn_reflns_limit_k_min -11
_diffrn_reflns_limit_l_max 22
_diffrn_reflns_limit_l_min -23
_diffrn_reflns_number 16498
_diffrn_reflns_theta_full 2.00
_diffrn_reflns_theta_max 29.68
_diffrn_reflns_theta_min 2.39
_exptl_absorpt_coefficient_mu 0.622
_exptl_absorpt_correction_T_max 0.7459
_exptl_absorpt_correction_T_min 0.5652
_exptl_absorpt_correction_type multi-scan
_exptl_absorpt_process_details
;
SADABS-2004/1. Bruker AXS Inc., Madison, Wisconsin, USA, 2004
;
_exptl_crystal_colour pink
_exptl_crystal_density_diffrn 1.615
_exptl_crystal_density_method 'not measured'
_exptl_crystal_description bulk
_exptl_crystal_F_000 944
_exptl_crystal_size_max 0.4
_exptl_crystal_size_mid 0.3
_exptl_crystal_size_min 0.1
_refine_diff_density_max 0.538
_refine_diff_density_min -0.220
_refine_diff_density_rms 0.060
_refine_ls_extinction_method none
_refine_ls_goodness_of_fit_ref 1.063
_refine_ls_hydrogen_treatment mixed
_refine_ls_matrix_type full
_refine_ls_number_parameters 141
_refine_ls_number_reflns 2551
_refine_ls_number_restraints 12
_refine_ls_restrained_S_all 1.068
_refine_ls_R_factor_all 0.0396
_refine_ls_R_factor_gt 0.0312
_refine_ls_shift/su_max 0.001
_refine_ls_shift/su_mean 0.000
_refine_ls_structure_factor_coef Fsqd
_refine_ls_weighting_details 'calc w=1/[\s^2^(Fo^2^)+(0.0476P)^2^+0.4494P] where P=(Fo^2^+2Fc^2^)/3'
_refine_ls_weighting_scheme calc
_refine_ls_wR_factor_gt 0.0807
_refine_ls_wR_factor_ref 0.0863
_reflns_number_gt 2150
_reflns_number_total 2551
_reflns_threshold_expression >2sigma(I)
_cod_data_source_file CaHTBA2H2O7.cif
_cod_data_source_block a
_cod_original_sg_symbol_Hall
;
-P 2n 2ab
;
_cod_original_sg_symbol_H-M Pbcn
_cod_database_code 1529222
_cod_database_fobs_code 1529222

loop_
_symmetry_equiv_pos_as_xyz
'x, y, z'
'-x+1/2, -y+1/2, z+1/2'
'-x, y, -z+1/2'
'x+1/2, -y+1/2, -z'
'-x, -y, -z'
'x-1/2, y-1/2, -z-1/2'
'x, -y, z-1/2'
'-x-1/2, y-1/2, z'

loop_
_atom_site_label
_atom_site_type_symbol
_atom_site_fract_x
_atom_site_fract_y
_atom_site_fract_z
_atom_site_U_iso_or_equiv
_atom_site_adp_type
_atom_site_occupancy
_atom_site_symmetry_multiplicity
_atom_site_calc_flag
_atom_site_refinement_flags
_atom_site_disorder_assembly
_atom_site_disorder_group
Ca Ca 0.5000 0.23307(5) 0.2500 0.02449(11) Uani 1 2 d S . .
S S 0.76027(3) -0.04752(5) -0.06506(2) 0.03322(12) Uani 1 1 d . . .
O1 O 0.56220(10) 0.26667(14) 0.12341(6) 0.0376(3) Uani 1 1 d . . .
O2 O 0.44872(8) 0.24835(12) -0.14010(6) 0.0315(2) Uani 1 1 d . . .
N1 N 0.58941(9) 0.11654(14) -0.09679(6) 0.0258(2) Uani 1 1 d . . .
H1 H 0.5981 0.0846 -0.1442 0.031 Uiso 1 1 calc R . .
N3 N 0.64069(9) 0.11830(14) 0.03087(6) 0.0269(2) Uani 1 1 d . . .
H3 H 0.6810 0.0839 0.0671 0.032 Uiso 1 1 calc R . .
C2 C 0.65816(10) 0.06767(16) -0.04278(8) 0.0240(3) Uani 1 1 d . . .
C4 C 0.56229(11) 0.22202(17) 0.05281(8) 0.0265(3) Uani 1 1 d . . .
C5 C 0.49232(11) 0.26714(18) -0.00502(9) 0.0282(3) Uani 1 1 d . . .
H5 H 0.4368 0.3323 0.0077 0.034 Uiso 1 1 calc R . .
C6 C 0.50533(10) 0.21501(16) -0.08165(8) 0.0242(3) Uani 1 1 d . . .
O3 O 0.33219(10) 0.28497(15) 0.19803(8) 0.0441(3) Uani 1 1 d D . .
H31 H 0.3296(18) 0.373(2) 0.1748(13) 0.053 Uiso 1 1 d D . .
H32 H 0.3061(17) 0.217(2) 0.1642(13) 0.053 Uiso 1 1 d D . .
O4 O 0.39154(9) -0.01190(13) 0.25909(6) 0.0296(2) Uani 1 1 d D . .
H41 H 0.3329(14) 0.010(2) 0.2752(11) 0.036 Uiso 1 1 d D . .
H42 H 0.4139(13) -0.090(2) 0.2863(11) 0.036 Uiso 1 1 d D . .
O5 O 0.5000 0.5158(2) 0.2500 0.0437(4) Uani 1 2 d SD . .
H51 H 0.5141(17) 0.576(2) 0.2106(8) 0.052 Uiso 1 1 d D . .
O6 O 0.21340(9) 0.03326(15) 0.35175(7) 0.0368(3) Uani 1 1 d D . .
H61 H 0.1823(15) -0.0556(17) 0.3602(12) 0.044 Uiso 1 1 d D . .
H62 H 0.1678(15) 0.1135(17) 0.3539(12) 0.044 Uiso 1 1 d D . .

loop_
_atom_site_aniso_label
_atom_site_aniso_U_11
_atom_site_aniso_U_22
_atom_site_aniso_U_33
_atom_site_aniso_U_23
_atom_site_aniso_U_13
_atom_site_aniso_U_12
Ca 0.0288(2) 0.0287(2) 0.01595(18) 0.000 0.00037(13) 0.000
S 0.0311(2) 0.0356(2) 0.0330(2) -0.00153(14) -0.00183(14) 0.00859(14)
O1 0.0472(7) 0.0500(7) 0.0158(5) -0.0028(4) 0.0026(4) 0.0028(5)
O2 0.0334(6) 0.0374(6) 0.0236(5) -0.0003(4) -0.0070(4) 0.0057(4)
N1 0.0285(6) 0.0318(6) 0.0171(5) -0.0026(4) -0.0015(4) 0.0041(5)
N3 0.0297(6) 0.0333(6) 0.0176(5) 0.0025(4) -0.0029(4) 0.0018(5)
C2 0.0260(6) 0.0252(6) 0.0208(6) 0.0014(5) -0.0004(5) -0.0017(5)
C4 0.0293(7) 0.0320(7) 0.0181(6) 0.0004(5) 0.0032(5) -0.0022(5)
C5 0.0274(7) 0.0353(7) 0.0218(6) -0.0020(5) 0.0020(5) 0.0030(6)
C6 0.0251(7) 0.0261(6) 0.0213(6) 0.0005(5) -0.0022(5) -0.0003(5)
O3 0.0440(7) 0.0387(6) 0.0496(7) 0.0019(5) -0.0174(6) 0.0032(5)
O4 0.0289(5) 0.0349(5) 0.0251(5) 0.0032(4) 0.0021(4) 0.0019(4)
O5 0.0659(12) 0.0313(8) 0.0340(8) 0.000 0.0205(8) 0.000
O6 0.0279(5) 0.0436(6) 0.0388(6) -0.0007(5) -0.0029(5) 0.0004(5)

loop_
_atom_type_symbol
_atom_type_description
_atom_type_scat_dispersion_real
_atom_type_scat_dispersion_imag
_atom_type_scat_source
C C 0.0033 0.0016 'International Tables Vol C Tables 4.2.6.8 and 6.1.1.4'
N N 0.0061 0.0033 'International Tables Vol C Tables 4.2.6.8 and 6.1.1.4'
O O 0.0106 0.0060 'International Tables Vol C Tables 4.2.6.8 and 6.1.1.4'
S S 0.1246 0.1234 'International Tables Vol C Tables 4.2.6.8 and 6.1.1.4'
Ca Ca 0.2262 0.3064 'International Tables Vol C Tables 4.2.6.8 and 6.1.1.4'
H H 0.0000 0.0000 'International Tables Vol C Tables 4.2.6.8 and 6.1.1.4'

loop_
_geom_angle_atom_site_label_1
_geom_angle_atom_site_label_2
_geom_angle_atom_site_label_3
_geom_angle
_geom_angle_site_symmetry_1
_geom_angle_site_symmetry_3
O1 Ca O1 166.05(6) . 3_655
O1 Ca O5 83.02(3) . .
O1 Ca O5 83.02(3) 3_655 .
O1 Ca O3 87.10(5) . .
O1 Ca O3 90.36(5) 3_655 .
O5 Ca O3 79.50(3) . .
O1 Ca O3 90.36(5) . 3_655
O1 Ca O3 87.10(5) 3_655 3_655
O5 Ca O3 79.50(3) . 3_655
O3 Ca O3 159.00(7) . 3_655
O1 Ca O4 110.71(4) . .
O1 Ca O4 81.17(4) 3_655 .
O5 Ca O4 145.46(3) . .
O3 Ca O4 70.12(4) . .
O3 Ca O4 129.81(4) 3_655 .
O1 Ca O4 81.17(4) . 3_655
O1 Ca O4 110.71(4) 3_655 3_655
O5 Ca O4 145.46(3) . 3_655
O3 Ca O4 129.81(4) . 3_655
O3 Ca O4 70.12(4) 3_655 3_655
O4 Ca O4 69.08(5) . 3_655
C4 O1 Ca 148.43(11) . .
C2 N1 C6 124.95(11) . .
C2 N3 C4 124.92(12) . .
N3 C2 N1 115.54(12) . .
N3 C2 S 121.65(10) . .
N1 C2 S 122.81(10) . .
O1 C4 N3 116.35(13) . .
O1 C4 C5 126.50(13) . .
N3 C4 C5 117.15(12) . .
C6 C5 C4 120.11(13) . .
O2 C6 C5 126.83(13) . .
O2 C6 N1 116.00(12) . .
C5 C6 N1 117.17(12) . .

loop_
_geom_bond_atom_site_label_1
_geom_bond_atom_site_label_2
_geom_bond_distance
_geom_bond_site_symmetry_2
Ca O1 2.3238(11) .
Ca O1 2.3239(11) 3_655
Ca O5 2.3754(18) .
Ca O3 2.3921(13) .
Ca O3 2.3921(13) 3_655
Ca O4 2.4982(12) .
Ca O4 2.4982(12) 3_655
S C2 1.6845(14) .
O1 C4 1.2622(17) .
O2 C6 1.2703(16) .
N1 C2 1.3470(17) .
N1 C6 1.3937(18) .
N3 C2 1.3464(17) .
N3 C4 1.3911(18) .
C4 C5 1.394(2) .
C5 C6 1.3896(19) .

loop_
_geom_hbond_atom_site_label_D
_geom_hbond_atom_site_label_H
_geom_hbond_atom_site_label_A
_geom_hbond_distance_DH
_geom_hbond_distance_HA
_geom_hbond_distance_DA
_geom_hbond_angle_DHA
_geom_hbond_site_symmetry_A
N1 H1 O4 0.86 2.06 2.9168(15) 176 5_655
N3 H3 O6 0.86 1.99 2.8471(16) 172 3_655
O4 H41 O6 0.830(18) 2.038(18) 2.8256(15) 159.9(19) 1_555
O4 H42 O2 0.855(18) 1.885(18) 2.7316(15) 171.3(18) 7_556
O5 H51 O2 0.861(15) 1.964(16) 2.8086(16) 166.8(10) 5_665
O6 H61 O1 0.861(16) 2.177(17) 3.0078(17) 162.2(16) 6_556
O6 H62 O2 0.898(17) 1.909(18) 2.7963(15) 168.8(17) 2_555
O3 H31 S 0.840(18) 2.54(2) 3.3004(14) 151.2(17) 4_455
O3 H32 S 0.88(2) 2.37(2) 3.2521(14) 174.5(15) 5_655
